data_4340699
loop_
_publ_author_name
'Tang, Chunying'
'Wang, Fang'
'Lu, Jialin'
'Jia, Dingxian'
'Jiang, Wenqing'
'Zhang, Yong'

_publ_section_title
;
 Novel One-, Two-, and Three-Dimensional Selenidostannates Templated by
 Iron(II) Complex Cation.
;
_journal_issue 17
_journal_name_full 'Inorganic chemistry'
_journal_page_first 9267
_journal_page_last 9273
_journal_paper_doi 10.1021/ic501381v
_journal_volume 53
_journal_year 2014
_chemical_formula_moiety 'C30 H28 Fe N6 O2 Se9 Sn4'
_chemical_formula_sum 'C30 H28 Fe N6 O2 Se9 Sn4'
_chemical_formula_weight 1745.83
_chemical_name_systematic
; 
 ? 
;
_space_group_IT_number 161
_symmetry_cell_setting hexagonal
_symmetry_Int_Tables_number 161
_symmetry_space_group_name_Hall 'R 3 -2"c'
_symmetry_space_group_name_H-M 'R 3 c :H'
_atom_sites_solution_hydrogens geom
_atom_sites_solution_primary direct
_atom_sites_solution_secondary difmap
_audit_creation_method SHELXL-97
_cell_angle_alpha 90.00
_cell_angle_beta 90.00
_cell_angle_gamma 120.00
_cell_formula_units_Z 18
_cell_length_a 26.902(4)
_cell_length_b 26.902(4)
_cell_length_c 30.673(6)
_cell_measurement_reflns_used 26780
_cell_measurement_temperature 293(2)
_cell_measurement_theta_max 25.3491
_cell_measurement_theta_min 3.0267
_cell_volume 19225(6)
_computing_cell_refinement CrystalClear
_computing_data_collection CrystalClear
_computing_data_reduction CrystalStructure
_computing_structure_refinement 'SHELXL-97 (Sheldrick, 1997)'
_computing_structure_solution 'SHELXS-97 (Sheldrick, 1990)'
_diffrn_ambient_temperature 293(2)
_diffrn_detector_area_resol_mean 14.63
_diffrn_measured_fraction_theta_full 0.998
_diffrn_measured_fraction_theta_max 0.998
_diffrn_measurement_device_type 'Rigaku Saturn'
_diffrn_measurement_method \w
_diffrn_radiation_monochromator graphite
_diffrn_radiation_source 'fine-focus sealed tube'
_diffrn_radiation_type MoK\a
_diffrn_radiation_wavelength 0.71073
_diffrn_reflns_av_R_equivalents 0.0702
_diffrn_reflns_av_sigmaI/netI 0.0488
_diffrn_reflns_limit_h_max 32
_diffrn_reflns_limit_h_min -32
_diffrn_reflns_limit_k_max 31
_diffrn_reflns_limit_k_min -32
_diffrn_reflns_limit_l_max 36
_diffrn_reflns_limit_l_min -36
_diffrn_reflns_number 60728
_diffrn_reflns_theta_full 25.35
_diffrn_reflns_theta_max 25.35
_diffrn_reflns_theta_min 3.03
_exptl_absorpt_coefficient_mu 10.343
_exptl_absorpt_correction_T_max 0.0787
_exptl_absorpt_correction_T_min 0.0627
_exptl_absorpt_correction_type multi-scan
_exptl_absorpt_process_details 'Jacobson, R. (1998) Private communication'
_exptl_crystal_colour black
_exptl_crystal_density_diffrn 2.715
_exptl_crystal_density_method 'not measured'
_exptl_crystal_description Block
_exptl_crystal_F_000 14364
_exptl_crystal_size_max 0.60
_exptl_crystal_size_mid 0.60
_exptl_crystal_size_min 0.50
_refine_diff_density_max 1.550
_refine_diff_density_min -2.098
_refine_diff_density_rms 0.244
_refine_ls_abs_structure_details 'Flack H D (1983), Acta Cryst. A39, 876-881'
_refine_ls_abs_structure_Flack 0.06(4)
_refine_ls_extinction_method none
_refine_ls_goodness_of_fit_ref 1.111
_refine_ls_hydrogen_treatment constr
_refine_ls_matrix_type full
_refine_ls_number_parameters 505
_refine_ls_number_reflns 7794
_refine_ls_number_restraints 1
_refine_ls_restrained_S_all 1.111
_refine_ls_R_factor_all 0.0441
_refine_ls_R_factor_gt 0.0406
_refine_ls_shift/su_max 0.002
_refine_ls_shift/su_mean 0.000
_refine_ls_structure_factor_coef Fsqd
_refine_ls_weighting_details 'calc w=1/[\s^2^(Fo^2^)+(0.0620P)^2^+1365.7880P] where P=(Fo^2^+2Fc^2^)/3'
_refine_ls_weighting_scheme calc
_refine_ls_wR_factor_gt 0.0872
_refine_ls_wR_factor_ref 0.0991
_reflns_number_gt 7454
_reflns_number_total 7794
_reflns_threshold_expression >2sigma(I)
_cod_data_source_file ic501381v_si_002.cif
_cod_data_source_block compound_1
_cod_depositor_comments 'Adding full bibliography for 4340699--4340700.cif.'
_cod_original_cell_volume 19224(5)
_cod_original_sg_symbol_Hall ' P 3 -2 "c'
_cod_original_sg_symbol_H-M 'R 3 c'
_cod_database_code 4340699

loop_
_symmetry_equiv_pos_as_xyz
'x, y, z'
'-y, x-y, z'
'-x+y, -x, z'
'-y, -x, z+1/2'
'-x+y, y, z+1/2'
'x, x-y, z+1/2'
'x+2/3, y+1/3, z+1/3'
'-y+2/3, x-y+1/3, z+1/3'
'-x+y+2/3, -x+1/3, z+1/3'
'-y+2/3, -x+1/3, z+5/6'
'-x+y+2/3, y+1/3, z+5/6'
'x+2/3, x-y+1/3, z+5/6'
'x+1/3, y+2/3, z+2/3'
'-y+1/3, x-y+2/3, z+2/3'
'-x+y+1/3, -x+2/3, z+2/3'
'-y+1/3, -x+2/3, z+7/6'
'-x+y+1/3, y+2/3, z+7/6'
'x+1/3, x-y+2/3, z+7/6'

loop_
_atom_site_label
_atom_site_type_symbol
_atom_site_fract_x
_atom_site_fract_y
_atom_site_fract_z
_atom_site_U_iso_or_equiv
_atom_site_adp_type
_atom_site_occupancy
_atom_site_symmetry_multiplicity
_atom_site_calc_flag
_atom_site_refinement_flags
Sn1 Sn 0.39061(5) 0.20938(5) 0.31701(4) 0.0239(2) Uani 1 1 d .
Sn2 Sn 0.50054(5) 0.19426(5) 0.25812(4) 0.0210(3) Uani 1 1 d .
Sn3 Sn 0.66641(5) 0.17713(5) 0.26199(3) 0.0194(2) Uani 1 1 d .
Sn4 Sn 0.52832(5) 0.08208(5) 0.20430(4) 0.0209(3) Uani 1 1 d .
Se1 Se 0.42873(11) 0.22989(11) 0.23296(9) 0.0316(6) Uani 1 1 d .
Se2 Se 0.44281(10) 0.15448(11) 0.32591(8) 0.0379(6) Uani 1 1 d .
Se3 Se 0.55645(7) 0.13802(7) 0.28612(6) 0.0238(4) Uani 1 1 d .
Se4 Se 0.48097(9) 0.14126(8) 0.18655(6) 0.0326(4) Uani 1 1 d .
Se5 Se 0.58228(7) 0.29770(7) 0.26310(7) 0.0279(4) Uani 1 1 d .
Se6 Se 0.63307(11) 0.12302(12) 0.19310(9) 0.0300(7) Uani 1 1 d .
Se7 Se 0.68266(7) 0.13649(8) 0.33169(5) 0.0261(4) Uani 1 1 d .
Se8 Se 0.50455(8) 0.04378(8) 0.12219(6) 0.0310(4) Uani 1 1 d .
Se9 Se 0.47354(8) -0.01858(7) 0.23297(6) 0.0276(4) Uani 1 1 d .
Fe1 Fe 0.66701(11) 0.13045(10) 0.00833(8) 0.0221(5) Uani 1 1 d .
N1 N 0.6524(6) 0.0686(5) 0.0501(4) 0.027(3) Uani 1 1 d .
N2 N 0.6749(6) 0.0783(5) -0.0334(4) 0.024(3) Uani 1 1 d .
N3 N 0.6625(8) 0.1787(7) 0.0544(5) 0.034(4) Uani 1 1 d .
N4 N 0.7476(7) 0.1688(7) 0.0278(5) 0.031(3) Uani 1 1 d .
N5 N 0.6798(7) 0.1863(6) -0.0372(5) 0.036(4) Uani 1 1 d .
N6 N 0.5852(7) 0.0962(6) -0.0105(5) 0.027(3) Uani 1 1 d .
C1 C 0.6479(8) 0.0714(9) 0.0930(6) 0.035(4) Uani 1 1 d .
H1 H 0.6475 0.1027 0.1056 0.042 Uiso 1 1 calc R
C2 C 0.6437(10) 0.0256(8) 0.1199(6) 0.038(5) Uani 1 1 d .
H2 H 0.6374 0.0256 0.1497 0.045 Uiso 1 1 calc R
C3 C 0.6488(9) -0.0166(8) 0.1023(6) 0.035(5) Uani 1 1 d .
H3 H 0.6469 -0.0454 0.1203 0.042 Uiso 1 1 calc R
C4 C 0.6569(9) -0.0194(8) 0.0581(6) 0.031(4) Uani 1 1 d .
H4 H 0.6620 -0.0482 0.0460 0.037 Uiso 1 1 calc R
C5 C 0.6570(8) 0.0246(8) 0.0324(7) 0.034(5) Uani 1 1 d .
C6 C 0.6632(7) 0.0257(7) -0.0147(5) 0.021(3) Uani 1 1 d .
C7 C 0.6574(8) -0.0179(8) -0.0398(8) 0.048(5) Uani 1 1 d .
H7 H 0.6454 -0.0539 -0.0279 0.057 Uiso 1 1 calc R
C8 C 0.6700(11) -0.0077(12) -0.0846(8) 0.055(7) Uani 1 1 d .
H8 H 0.6675 -0.0363 -0.1030 0.066 Uiso 1 1 calc R
C9 C 0.6854(12) 0.0436(11) -0.0993(7) 0.052(6) Uani 1 1 d .
H9 H 0.6972 0.0523 -0.1281 0.062 Uiso 1 1 calc R
C10 C 0.6849(9) 0.0838(9) -0.0746(5) 0.044(5) Uani 1 1 d .
H10 H 0.6922 0.1179 -0.0879 0.041 Uiso 1 1 calc R
C11 C 0.6162(10) 0.1819(9) 0.0663(7) 0.049(5) Uani 1 1 d .
H11 H 0.5825 0.1626 0.0502 0.058 Uiso 1 1 calc R
C12 C 0.6182(13) 0.2137(11) 0.1023(9) 0.055(7) Uani 1 1 d .
H12 H 0.5852 0.2144 0.1105 0.066 Uiso 1 1 calc R
C13 C 0.6656(17) 0.2433(10) 0.1257(8) 0.060(10) Uani 1 1 d .
H13 H 0.6666 0.2657 0.1492 0.077 Uiso 1 1 calc R
C14 C 0.7106(13) 0.2401(10) 0.1146(8) 0.057(6) Uani 1 1 d .
H14 H 0.7432 0.2587 0.1320 0.068 Uiso 1 1 calc R
C15 C 0.7125(10) 0.2094(8) 0.0769(6) 0.037(5) Uani 1 1 d .
C16 C 0.7593(9) 0.2055(7) 0.0627(6) 0.034(5) Uani 1 1 d .
C17 C 0.8141(12) 0.2315(12) 0.0818(11) 0.070(9) Uani 1 1 d .
H17 H 0.8220 0.2536 0.1069 0.084 Uiso 1 1 calc R
C18 C 0.8577(12) 0.2232(13) 0.0619(11) 0.075(9) Uani 1 1 d .
H18 H 0.8949 0.2423 0.0730 0.090 Uiso 1 1 calc R
C19 C 0.8460(11) 0.1895(16) 0.0289(10) 0.060(11) Uani 1 1 d .
H19 H 0.8743 0.1836 0.0169 0.075 Uiso 1 1 calc R
C20 C 0.7897(8) 0.1615(11) 0.0106(7) 0.043(5) Uani 1 1 d .
H20 H 0.7819 0.1378 -0.0136 0.051 Uiso 1 1 calc R
C21 C 0.7289(11) 0.2301(10) -0.0511(8) 0.055(6) Uani 1 1 d .
H21 H 0.7630 0.2384 -0.0373 0.066 Uiso 1 1 calc R
C22 C 0.7304(15) 0.2636(11) -0.0858(9) 0.066(8) Uani 1 1 d .
H22 H 0.7653 0.2957 -0.0928 0.080 Uiso 1 1 calc R
C23 C 0.6877(15) 0.2535(11) -0.1081(10) 0.064(8) Uani 1 1 d .
H23 H 0.6918 0.2765 -0.1321 0.077 Uiso 1 1 calc R
C24 C 0.6331(15) 0.2073(12) -0.0973(8) 0.065(8) Uani 1 1 d .
H24 H 0.6004 0.1995 -0.1129 0.078 Uiso 1 1 calc R
C25 C 0.6311(11) 0.1739(9) -0.0615(7) 0.045(6) Uani 1 1 d .
C26 C 0.5773(9) 0.1224(12) -0.0454(8) 0.049(6) Uani 1 1 d .
C27 C 0.5240(14) 0.1034(14) -0.0620(9) 0.055(9) Uani 1 1 d .
H27 H 0.5192 0.1250 -0.0835 0.072 Uiso 1 1 calc R
C28 C 0.4779(14) 0.0546(15) -0.0484(10) 0.072(8) Uani 1 1 d .
H28 H 0.4421 0.0396 -0.0616 0.086 Uiso 1 1 calc R
C29 C 0.4878(11) 0.0283(12) -0.0133(9) 0.062(7) Uani 1 1 d .
H29 H 0.4572 -0.0050 -0.0018 0.075 Uiso 1 1 calc R
C30 C 0.5401(8) 0.0493(9) 0.0048(7) 0.039(5) Uani 1 1 d .
H30 H 0.5447 0.0305 0.0286 0.047 Uiso 1 1 calc R
O1 O 0.667(4) 0.934(5) 0.852(3) 0.13(6) Uani 1 1 d .
O2 O 0.566(4) 0.901(3) 0.896(3) 0.12(5) Uani 1 1 d .

loop_
_atom_site_aniso_label
_atom_site_aniso_U_11
_atom_site_aniso_U_22
_atom_site_aniso_U_33
_atom_site_aniso_U_23
_atom_site_aniso_U_13
_atom_site_aniso_U_12
Sn1 0.0246(5) 0.0167(5) 0.0272(6) 0.0027(5) 0.0056(4) 0.0070(4)
Sn2 0.0199(6) 0.0151(5) 0.0251(6) -0.0007(4) 0.0068(5) 0.0065(4)
Sn3 0.0193(5) 0.0161(5) 0.0220(6) -0.0024(4) -0.0062(4) 0.0083(4)
Sn4 0.0167(5) 0.0178(5) 0.0294(6) -0.0070(5) -0.0051(5) 0.0096(5)
Se1 0.0322(14) 0.0308(14) 0.0432(16) 0.0027(12) 0.0047(12) 0.0253(12)
Se2 0.0378(13) 0.0433(14) 0.0404(13) 0.0132(11) 0.0116(10) 0.0311(11)
Se3 0.0216(8) 0.0242(9) 0.0283(9) -0.0002(7) 0.0000(7) 0.0134(7)
Se4 0.0454(11) 0.0343(10) 0.0281(10) -0.0043(8) -0.0061(8) 0.0275(9)
Se5 0.0153(8) 0.0192(9) 0.0478(11) 0.0014(8) -0.0002(8) 0.0076(7)
Se6 0.0287(14) 0.0379(17) 0.0356(16) -0.0171(13) -0.0045(12) 0.0256(13)
Se7 0.0220(9) 0.0339(10) 0.0241(9) 0.0060(7) 0.0031(7) 0.0151(8)
Se8 0.0330(10) 0.0258(9) 0.0302(10) -0.0040(8) -0.0015(8) 0.0116(8)
Se9 0.0339(10) 0.0236(9) 0.0247(9) -0.0024(7) -0.0033(7) 0.0140(8)
Fe1 0.0298(13) 0.0187(12) 0.0182(10) 0.0033(9) 0.0068(10) 0.0123(10)
N1 0.024(7) 0.030(6) 0.024(7) 0.002(5) 0.011(6) 0.011(6)
N2 0.023(7) 0.026(7) 0.021(7) -0.007(6) 0.006(6) 0.010(6)
N3 0.060(11) 0.032(8) 0.028(8) 0.007(6) 0.012(7) 0.028(8)
N4 0.037(9) 0.036(9) 0.025(8) -0.011(7) -0.002(7) 0.023(8)
N5 0.043(9) 0.035(7) 0.031(9) -0.011(6) 0.007(7) 0.015(7)
N6 0.041(9) 0.021(8) 0.023(8) -0.007(6) -0.002(7) 0.018(7)
C1 0.040(11) 0.042(11) 0.030(10) 0.012(9) 0.012(9) 0.016(10)
C2 0.065(14) 0.036(11) 0.017(9) 0.012(8) 0.019(9) 0.019(11)
C3 0.051(13) 0.016(9) 0.031(10) 0.007(7) 0.011(9) 0.011(9)
C4 0.044(12) 0.029(10) 0.027(10) 0.012(8) 0.010(9) 0.024(9)
C5 0.020(9) 0.022(9) 0.052(13) 0.016(9) 0.015(9) 0.003(8)
C6 0.029(9) 0.024(8) 0.015(8) -0.005(6) -0.012(7) 0.017(7)
C7 0.033(10) 0.026(10) 0.067(16) 0.010(9) 0.017(10) 0.001(9)
C8 0.066(16) 0.046(17) 0.051(14) -0.019(12) -0.013(12) 0.017(14)
C9 0.061(18) 0.057(14) 0.033(11) 0.005(10) 0.013(11) 0.015(14)
C10 0.054(12) 0.038(10) 0.043(8) 0.010(7) 0.020(8) 0.018(10)
C11 0.046(12) 0.039(11) 0.044(11) 0.012(9) 0.019(10) 0.008(10)
C12 0.037(19) 0.051(14) 0.049(16) 0.015(13) 0.010(15) 0.011(15)
C13 0.074(3) 0.051(12) 0.036(14) -0.016(10) 0.011(17) 0.017(17)
C14 0.068(19) 0.049(14) 0.040(13) -0.022(11) -0.012(12) 0.010(14)
C15 0.069(15) 0.018(9) 0.020(9) -0.001(7) -0.007(9) 0.019(10)
C16 0.053(12) 0.013(8) 0.029(10) 0.001(7) -0.007(9) 0.011(9)
C17 0.052(16) 0.057(16) 0.080(3) -0.014(17) -0.009(17) 0.016(13)
C18 0.045(16) 0.071(19) 0.080(2) -0.017(18) -0.010(17) 0.013(14)
C19 0.031(13) 0.074(3) 0.065(19) -0.014(2) -0.008(12) 0.019(16)
C20 0.029(10) 0.074(16) 0.024(10) 0.008(10) 0.005(8) 0.012(10)
C21 0.063(15) 0.042(13) 0.041(13) 0.020(10) 0.004(11) 0.012(12)
C22 0.070(2) 0.039(14) 0.057(16) 0.010(12) 0.018(16) 0.015(15)
C23 0.071(2) 0.052(15) 0.060(16) 0.015(13) 0.016(17) 0.014(18)
C24 0.051(2) 0.077(18) 0.044(14) 0.005(13) 0.011(15) 0.016(19)
C25 0.052(18) 0.030(11) 0.067(11) 0.022(9) 0.017(11) 0.018(12)
C26 0.036(12) 0.053(19) 0.045(14) -0.006(13) -0.004(10) 0.012(13)
C27 0.059(2) 0.039(2) 0.058(16) 0.013(15) -0.019(15) 0.017(19)
C28 0.058(18) 0.070(2) 0.076(19) 0.020(17) -0.003(15) 0.019(18)
C29 0.038(13) 0.075(18) 0.057(16) 0.017(14) 0.013(12) 0.016(13)
C30 0.028(10) 0.045(12) 0.034(11) 0.009(9) -0.014(8) 0.010(9)
O1 0.19(11) 0.095(15) 0.078(11) -0.01(11) -0.06(10) 0.042(10)
O2 0.10(8) 0.18(9) 0.098(9) -0.02(7) -0.015(7) 0.011(7)

loop_
_atom_type_symbol
_atom_type_description
_atom_type_scat_dispersion_real
_atom_type_scat_dispersion_imag
_atom_type_scat_source
C C 0.0033 0.0016 'International Tables Vol C Tables 4.2.6.8 and 6.1.1.4'
H H 0.0000 0.0000 'International Tables Vol C Tables 4.2.6.8 and 6.1.1.4'
N N 0.0061 0.0033 'International Tables Vol C Tables 4.2.6.8 and 6.1.1.4'
Fe Fe 0.3463 0.8444 'International Tables Vol C Tables 4.2.6.8 and 6.1.1.4'
Se Se -0.0929 2.2259 'International Tables Vol C Tables 4.2.6.8 and 6.1.1.4'
Sn Sn -0.6537 1.4246 'International Tables Vol C Tables 4.2.6.8 and 6.1.1.4'
O O 0.0106 0.0060 'International Tables Vol C Tables 4.2.6.8 and 6.1.1.4'

loop_
_geom_angle_atom_site_label_1
_geom_angle_atom_site_label_2
_geom_angle_atom_site_label_3
_geom_angle
_geom_angle_site_symmetry_1
_geom_angle_site_symmetry_3
Se2 Sn1 Se8 121.49(9) . 16_554
Se2 Sn1 Se7 113.42(8) . 3_665
Se8 Sn1 Se7 124.80(7) 16_554 3_665
Se2 Sn1 Se9 94.98(8) . 16_554
Se8 Sn1 Se9 90.50(6) 16_554 16_554
Se7 Sn1 Se9 90.13(6) 3_665 16_554
Se2 Sn1 Se1 87.56(8) . .
Se8 Sn1 Se1 88.84(8) 16_554 .
Se7 Sn1 Se1 88.13(7) 3_665 .
Se9 Sn1 Se1 177.34(8) 16_554 .
Se2 Sn2 Se4 124.98(9) . .
Se2 Sn2 Se5 115.55(9) . .
Se4 Sn2 Se5 119.43(8) . .
Se2 Sn2 Se1 89.31(9) . .
Se4 Sn2 Se1 88.13(8) . .
Se5 Sn2 Se1 90.55(8) . .
Se2 Sn2 Se3 84.15(7) . .
Se4 Sn2 Se3 88.73(6) . .
Se5 Sn2 Se3 99.87(7) . .
Se1 Sn2 Se3 169.33(8) . .
Se6 Sn3 Se7 123.91(9) . .
Se6 Sn3 Se5 120.04(9) . 2_655
Se7 Sn3 Se5 115.36(7) . 2_655
Se6 Sn3 Se1 82.92(9) . 2_655
Se7 Sn3 Se1 89.38(8) . 2_655
Se5 Sn3 Se1 89.69(8) 2_655 2_655
Se6 Sn3 Se3 90.03(8) . .
Se7 Sn3 Se3 89.55(6) . .
Se5 Sn3 Se3 99.10(6) 2_655 .
Se1 Sn3 Se3 170.71(8) 2_655 .
Se6 Sn4 Se9 116.83(9) . .
Se6 Sn4 Se4 120.31(10) . .
Se9 Sn4 Se4 122.87(8) . .
Se6 Sn4 Se8 92.31(8) . .
Se9 Sn4 Se8 90.92(7) . .
Se4 Sn4 Se8 86.64(7) . .
Se6 Sn4 Se3 86.81(7) . .
Se9 Sn4 Se3 96.89(7) . .
Se4 Sn4 Se3 86.64(6) . .
Se8 Sn4 Se3 171.66(7) . .
Sn2 Se1 Sn3 84.92(9) . 3_665
Sn2 Se1 Sn1 85.43(9) . .
Sn3 Se1 Sn1 85.85(9) 3_665 .
Sn2 Se2 Sn1 93.93(9) . .
Sn3 Se3 Sn2 119.60(7) . .
Sn3 Se3 Sn4 85.04(6) . .
Sn2 Se3 Sn4 86.63(6) . .
Sn2 Se4 Sn4 97.98(7) . .
Sn2 Se5 Sn3 90.57(6) . 3_665
Sn3 Se6 Sn4 98.08(10) . .
Sn3 Se7 Sn1 92.78(6) . 2_655
Sn1 Se8 Sn4 89.27(7) 10_554 .
Sn4 Se9 Sn1 88.94(7) . 10_554
N5 Fe1 N3 93.0(6) . .
N5 Fe1 N4 95.2(7) . .
N3 Fe1 N4 81.4(7) . .
N5 Fe1 N2 92.5(6) . .
N3 Fe1 N2 173.7(6) . .
N4 Fe1 N2 95.0(6) . .
N5 Fe1 N1 174.7(6) . .
N3 Fe1 N1 92.2(6) . .
N4 Fe1 N1 87.0(6) . .
N2 Fe1 N1 82.5(5) . .
N5 Fe1 N6 82.9(7) . .
N3 Fe1 N6 95.5(7) . .
N4 Fe1 N6 176.3(6) . .
N2 Fe1 N6 88.3(6) . .
N1 Fe1 N6 95.1(6) . .
C1 N1 C5 119.5(15) . .
C1 N1 Fe1 125.5(12) . .
C5 N1 Fe1 114.1(11) . .
C10 N2 C6 116.4(14) . .
C10 N2 Fe1 129.9(13) . .
C6 N2 Fe1 113.5(10) . .
C15 N3 C11 119.4(18) . .
C15 N3 Fe1 113.4(14) . .
C11 N3 Fe1 127.1(16) . .
C20 N4 C16 119.9(18) . .
C20 N4 Fe1 126.1(14) . .
C16 N4 Fe1 114.1(13) . .
C21 N5 C25 116.2(18) . .
C21 N5 Fe1 128.8(16) . .
C25 N5 Fe1 114.5(12) . .
C30 N6 C26 118.0(18) . .
C30 N6 Fe1 127.5(13) . .
C26 N6 Fe1 114.3(14) . .
N1 C1 C2 119.4(18) . .
N1 C1 H1 120.5 . .
C2 C1 H1 120.1 . .
C3 C2 C1 120.2(17) . .
C3 C2 H2 119.8 . .
C1 C2 H2 120.0 . .
C2 C3 C4 122.1(17) . .
C2 C3 H3 118.9 . .
C4 C3 H3 119.0 . .
C3 C4 C5 115.8(18) . .
C3 C4 H4 122.0 . .
C5 C4 H4 122.2 . .
N1 C5 C4 122.7(19) . .
N1 C5 C6 115.8(15) . .
C4 C5 C6 121.4(18) . .
C7 C6 N2 120.8(15) . .
C7 C6 C5 126.1(17) . .
N2 C6 C5 113.0(14) . .
C6 C7 C8 118.5(18) . .
C6 C7 H7 121.1 . .
C8 C7 H7 120.4 . .
C9 C8 C7 117(2) . .
C9 C8 H8 120.9 . .
C7 C8 H8 121.7 . .
C10 C9 C8 123(2) . .
C10 C9 H9 118.6 . .
C8 C9 H9 118.8 . .
N2 C10 C9 123.6(19) . .
N2 C10 H10 118.2 . .
C9 C10 H10 118.2 . .
C12 C11 N3 120(2) . .
C12 C11 H11 119.9 . .
N3 C11 H11 119.6 . .
C13 C12 C11 122(2) . .
C13 C12 H12 118.5 . .
C11 C12 H12 119.4 . .
C14 C13 C12 118(2) . .
C14 C13 H13 120.4 . .
C12 C13 H13 121.8 . .
C13 C14 C15 123(3) . .
C13 C14 H14 118.6 . .
C15 C14 H14 118.1 . .
N3 C15 C16 117.0(17) . .
N3 C15 C14 117(2) . .
C16 C15 C14 126(2) . .
N4 C16 C15 113.9(18) . .
N4 C16 C17 119(2) . .
C15 C16 C17 127(2) . .
C18 C17 C16 119(2) . .
C18 C17 H17 120.8 . .
C16 C17 H17 120.4 . .
C19 C18 C17 121(2) . .
C19 C18 H18 120.4 . .
C17 C18 H18 118.9 . .
C18 C19 C20 120(3) . .
C18 C19 H19 119.0 . .
C20 C19 H19 120.8 . .
N4 C20 C19 121(2) . .
N4 C20 H20 119.5 . .
C19 C20 H20 119.5 . .
N5 C21 C22 121(3) . .
N5 C21 H21 119.7 . .
C22 C21 H21 119.1 . .
C23 C22 C21 124(3) . .
C23 C22 H22 117.9 . .
C21 C22 H22 118.1 . .
C22 C23 C24 120(2) . .
C22 C23 H23 119.9 . .
C24 C23 H23 119.9 . .
C23 C24 C25 116(3) . .
C23 C24 H24 122.0 . .
C25 C24 H24 122.0 . .
N5 C25 C24 122(2) . .
N5 C25 C26 113.7(16) . .
C24 C25 C26 124(3) . .
N6 C26 C27 121(2) . .
N6 C26 C25 114.2(18) . .
C27 C26 C25 125(2) . .
C28 C27 C26 122(3) . .
C28 C27 H27 118.8 . .
C26 C27 H27 118.8 . .
C27 C28 C29 115(3) . .
C27 C28 H28 122.8 . .
C29 C28 H28 122.4 . .
C30 C29 C28 122(2) . .
C30 C29 H29 118.5 . .
C28 C29 H29 119.2 . .
N6 C30 C29 121(2) . .
N6 C30 H30 119.2 . .
C29 C30 H30 119.4 . .

loop_
_geom_bond_atom_site_label_1
_geom_bond_atom_site_label_2
_geom_bond_distance
_geom_bond_site_symmetry_2
Sn1 Se2 2.510(3) .
Sn1 Se8 2.509(2) 16_554
Sn1 Se7 2.567(2) 3_665
Sn1 Se9 2.691(2) 16_554
Sn1 Se1 2.727(3) .
Sn2 Se2 2.494(3) .
Sn2 Se4 2.526(2) .
Sn2 Se5 2.546(2) .
Sn2 Se1 2.664(3) .
Sn2 Se3 2.750(2) .
Sn3 Se6 2.466(3) .
Sn3 Se7 2.537(2) .
Sn3 Se5 2.549(2) 2_655
Sn3 Se1 2.699(3) 2_655
Sn3 Se3 2.701(2) .
Sn4 Se6 2.483(3) .
Sn4 Se9 2.508(2) .
Sn4 Se4 2.546(2) .
Sn4 Se8 2.675(2) .
Sn4 Se3 2.828(2) .
Se1 Sn3 2.699(3) 3_665
Se5 Sn3 2.549(2) 3_665
Se7 Sn1 2.567(2) 2_655
Se8 Sn1 2.509(2) 10_554
Se9 Sn1 2.691(2) 10_554
Fe1 N5 1.954(16) .
Fe1 N3 1.964(15) .
Fe1 N4 1.970(16) .
Fe1 N2 1.987(12) .
Fe1 N1 1.976(13) .
Fe1 N6 1.999(16) .
N1 C1 1.33(2) .
N1 C5 1.36(2) .
N2 C10 1.29(2) .
N2 C6 1.41(2) .
N3 C15 1.36(3) .
N3 C11 1.34(3) .
N4 C20 1.35(3) .
N4 C16 1.38(2) .
N5 C21 1.33(3) .
N5 C25 1.39(3) .
N6 C30 1.33(2) .
N6 C26 1.35(3) .
C1 C2 1.44(3) .
C1 H1 0.9300 .
C2 C3 1.32(3) .
C2 H2 0.9300 .
C3 C4 1.38(3) .
C3 H3 0.9300 .
C4 C5 1.42(2) .
C4 H4 0.9300 .
C5 C6 1.45(2) .
C6 C7 1.35(3) .
C7 C8 1.41(3) .
C7 H7 0.9300 .
C8 C9 1.31(4) .
C8 H8 0.9300 .
C9 C10 1.32(3) .
C9 H9 0.9300 .
C10 H10 0.9300 .
C11 C12 1.38(3) .
C11 H11 0.9300 .
C12 C13 1.32(4) .
C12 H12 0.9300 .
C13 C14 1.30(4) .
C13 H13 0.9300 .
C14 C15 1.44(3) .
C14 H14 0.9300 .
C15 C16 1.39(3) .
C16 C17 1.41(3) .
C17 C18 1.44(4) .
C17 H17 0.9300 .
C18 C19 1.29(4) .
C18 H18 0.9300 .
C19 C20 1.43(3) .
C19 H19 0.9300 .
C20 H20 0.9300 .
C21 C22 1.38(3) .
C21 H21 0.9300 .
C22 C23 1.25(4) .
C22 H22 0.9300 .
C23 C24 1.41(4) .
C23 H23 0.9300 .
C24 C25 1.40(3) .
C24 H24 0.9300 .
C25 C26 1.50(3) .
C26 C27 1.36(4) .
C27 C28 1.34(4) .
C27 H27 0.9300 .
C28 C29 1.39(4) .
C28 H28 0.9300 .
C29 C30 1.35(3) .
C29 H29 0.9300 .
C30 H30 0.9300 .

loop_
_geom_torsion_atom_site_label_1
_geom_torsion_atom_site_label_2
_geom_torsion_atom_site_label_3
_geom_torsion_atom_site_label_4
_geom_torsion
_geom_torsion_site_symmetry_1
_geom_torsion_site_symmetry_4
Se2 Sn2 Se1 Sn3 100.36(9) . 3_665
Se4 Sn2 Se1 Sn3 -134.61(8) . 3_665
Se5 Sn2 Se1 Sn3 -15.18(8) . 3_665
Se3 Sn2 Se1 Sn3 152.4(4) . 3_665
Se2 Sn2 Se1 Sn1 14.13(8) . .
Se4 Sn2 Se1 Sn1 139.16(8) . .
Se5 Sn2 Se1 Sn1 -101.41(8) . .
Se3 Sn2 Se1 Sn1 66.2(5) . .
Se2 Sn1 Se1 Sn2 -14.05(8) . .
Se8 Sn1 Se1 Sn2 -135.64(8) 16_554 .
Se7 Sn1 Se1 Sn2 99.49(8) 3_665 .
Se9 Sn1 Se1 Sn2 148.7(18) 16_554 .
Se2 Sn1 Se1 Sn3 -99.28(9) . 3_665
Se8 Sn1 Se1 Sn3 139.14(8) 16_554 3_665
Se7 Sn1 Se1 Sn3 14.26(7) 3_665 3_665
Se9 Sn1 Se1 Sn3 63.5(19) 16_554 3_665
Se4 Sn2 Se2 Sn1 -102.60(10) . .
Se5 Sn2 Se2 Sn1 74.91(10) . .
Se1 Sn2 Se2 Sn1 -15.37(9) . .
Se3 Sn2 Se2 Sn1 173.07(9) . .
Se8 Sn1 Se2 Sn2 102.16(10) 16_554 .
Se7 Sn1 Se2 Sn2 -71.89(10) 3_665 .
Se9 Sn1 Se2 Sn2 -164.19(8) 16_554 .
Se1 Sn1 Se2 Sn2 15.02(9) . .
Se6 Sn3 Se3 Sn2 -84.67(10) . .
Se7 Sn3 Se3 Sn2 151.42(8) . .
Se5 Sn3 Se3 Sn2 35.79(10) 2_655 .
Se1 Sn3 Se3 Sn2 -125.2(5) 2_655 .
Se6 Sn3 Se3 Sn4 -1.40(8) . .
Se7 Sn3 Se3 Sn4 -125.31(6) . .
Se5 Sn3 Se3 Sn4 119.06(7) 2_655 .
Se1 Sn3 Se3 Sn4 -41.9(5) 2_655 .
Se2 Sn2 Se3 Sn3 -153.17(10) . .
Se4 Sn2 Se3 Sn3 81.47(9) . .
Se5 Sn2 Se3 Sn3 -38.20(10) . .
Se1 Sn2 Se3 Sn3 154.4(4) . .
Se2 Sn2 Se3 Sn4 124.47(8) . .
Se4 Sn2 Se3 Sn4 -0.88(7) . .
Se5 Sn2 Se3 Sn4 -120.55(7) . .
Se1 Sn2 Se3 Sn4 72.0(5) . .
Se6 Sn4 Se3 Sn3 1.40(8) . .
Se9 Sn4 Se3 Sn3 118.05(6) . .
Se4 Sn4 Se3 Sn3 -119.24(7) . .
Se8 Sn4 Se3 Sn3 -82.8(5) . .
Se6 Sn4 Se3 Sn2 121.51(9) . .
Se9 Sn4 Se3 Sn2 -121.84(6) . .
Se4 Sn4 Se3 Sn2 0.87(7) . .
Se8 Sn4 Se3 Sn2 37.3(5) . .
Se2 Sn2 Se4 Sn4 -80.97(11) . .
Se5 Sn2 Se4 Sn4 101.61(9) . .
Se1 Sn2 Se4 Sn4 -168.82(9) . .
Se3 Sn2 Se4 Sn4 0.99(7) . .
Se6 Sn4 Se4 Sn2 -85.29(11) . .
Se9 Sn4 Se4 Sn2 95.07(9) . .
Se8 Sn4 Se4 Sn2 -176.01(8) . .
Se3 Sn4 Se4 Sn2 -0.96(7) . .
Se2 Sn2 Se5 Sn3 -73.46(10) . 3_665
Se4 Sn2 Se5 Sn3 104.20(8) . 3_665
Se1 Sn2 Se5 Sn3 16.04(8) . 3_665
Se3 Sn2 Se5 Sn3 -161.65(6) . 3_665
Se7 Sn3 Se6 Sn4 91.09(11) . .
Se5 Sn3 Se6 Sn4 -98.94(11) 2_655 .
Se1 Sn3 Se6 Sn4 175.54(11) 2_655 .
Se3 Sn3 Se6 Sn4 1.61(10) . .
Se9 Sn4 Se6 Sn3 -97.65(11) . .
Se4 Sn4 Se6 Sn3 82.70(12) . .
Se8 Sn4 Se6 Sn3 170.16(9) . .
Se3 Sn4 Se6 Sn3 -1.54(9) . .
Se6 Sn3 Se7 Sn1 96.36(10) . 2_655
Se5 Sn3 Se7 Sn1 -74.03(8) 2_655 2_655
Se1 Sn3 Se7 Sn1 15.33(8) 2_655 2_655
Se3 Sn3 Se7 Sn1 -173.90(7) . 2_655
Se6 Sn4 Se8 Sn1 112.14(9) . 10_554
Se9 Sn4 Se8 Sn1 -4.76(7) . 10_554
Se4 Sn4 Se8 Sn1 -127.63(7) . 10_554
Se3 Sn4 Se8 Sn1 -164.1(4) . 10_554
Se6 Sn4 Se9 Sn1 -88.62(9) . 10_554
Se4 Sn4 Se9 Sn1 91.03(8) . 10_554
Se8 Sn4 Se9 Sn1 4.43(6) . 10_554
Se3 Sn4 Se9 Sn1 -178.52(6) . 10_554
N5 Fe1 N1 C1 -169(6) . .
N3 Fe1 N1 C1 -5.1(16) . .
N4 Fe1 N1 C1 76.2(15) . .
N2 Fe1 N1 C1 171.7(15) . .
N6 Fe1 N1 C1 -100.8(15) . .
N5 Fe1 N1 C5 22(7) . .
N3 Fe1 N1 C5 -174.0(13) . .
N4 Fe1 N1 C5 -92.7(13) . .
N2 Fe1 N1 C5 2.8(12) . .
N6 Fe1 N1 C5 90.4(12) . .
N5 Fe1 N2 C10 0.2(18) . .
N3 Fe1 N2 C10 -150(6) . .
N4 Fe1 N2 C10 -95.2(18) . .
N1 Fe1 N2 C10 178.4(18) . .
N6 Fe1 N2 C10 83.0(18) . .
N5 Fe1 N2 C6 -174.4(12) . .
N3 Fe1 N2 C6 35(7) . .
N4 Fe1 N2 C6 90.1(12) . .
N1 Fe1 N2 C6 3.8(11) . .
N6 Fe1 N2 C6 -91.6(12) . .
N5 Fe1 N3 C15 -98.4(13) . .
N4 Fe1 N3 C15 -3.6(12) . .
N2 Fe1 N3 C15 52(7) . .
N1 Fe1 N3 C15 83.0(12) . .
N6 Fe1 N3 C15 178.4(12) . .
N5 Fe1 N3 C11 84.5(16) . .
N4 Fe1 N3 C11 179.3(17) . .
N2 Fe1 N3 C11 -125(6) . .
N1 Fe1 N3 C11 -94.0(16) . .
N6 Fe1 N3 C11 1.4(16) . .
N5 Fe1 N4 C20 -85.9(17) . .
N3 Fe1 N4 C20 -178.1(17) . .
N2 Fe1 N4 C20 7.1(17) . .
N1 Fe1 N4 C20 89.3(17) . .
N6 Fe1 N4 C20 -145(10) . .
N5 Fe1 N4 C16 94.9(13) . .
N3 Fe1 N4 C16 2.7(13) . .
N2 Fe1 N4 C16 -172.2(13) . .
N1 Fe1 N4 C16 -90.0(13) . .
N6 Fe1 N4 C16 36(11) . .
N3 Fe1 N5 C21 88.2(18) . .
N4 Fe1 N5 C21 6.6(18) . .
N2 Fe1 N5 C21 -88.7(18) . .
N1 Fe1 N5 C21 -108(7) . .
N6 Fe1 N5 C21 -176.6(18) . .
N3 Fe1 N5 C25 -100.2(14) . .
N4 Fe1 N5 C25 178.1(13) . .
N2 Fe1 N5 C25 82.8(13) . .
N1 Fe1 N5 C25 64(7) . .
N6 Fe1 N5 C25 -5.1(13) . .
N5 Fe1 N6 C30 178.8(17) . .
N3 Fe1 N6 C30 -88.9(17) . .
N4 Fe1 N6 C30 -122(10) . .
N2 Fe1 N6 C30 86.0(17) . .
N1 Fe1 N6 C30 3.7(17) . .
N5 Fe1 N6 C26 4.5(15) . .
N3 Fe1 N6 C26 96.8(15) . .
N4 Fe1 N6 C26 64(11) . .
N2 Fe1 N6 C26 -88.3(15) . .
N1 Fe1 N6 C26 -170.6(14) . .
C5 N1 C1 C2 -5(3) . .
Fe1 N1 C1 C2 -172.9(15) . .
N1 C1 C2 C3 5(3) . .
C1 C2 C3 C4 -2(3) . .
C2 C3 C4 C5 -3(3) . .
C1 N1 C5 C4 0(3) . .
Fe1 N1 C5 C4 170.0(15) . .
C1 N1 C5 C6 -178.4(16) . .
Fe1 N1 C5 C6 -9(2) . .
C3 C4 C5 N1 3(3) . .
C3 C4 C5 C6 -178.0(17) . .
C10 N2 C6 C7 -6(3) . .
Fe1 N2 C6 C7 169.1(14) . .
C10 N2 C6 C5 175.3(17) . .
Fe1 N2 C6 C5 -9.3(18) . .
N1 C5 C6 C7 -166.4(17) . .
C4 C5 C6 C7 15(3) . .
N1 C5 C6 N2 12(2) . .
C4 C5 C6 N2 -166.8(16) . .
N2 C6 C7 C8 7(3) . .
C5 C6 C7 C8 -174(2) . .
C6 C7 C8 C9 -2(3) . .
C7 C8 C9 C10 -6(4) . .
C6 N2 C10 C9 -1(3) . .
Fe1 N2 C10 C9 -175.4(18) . .
C8 C9 C10 N2 7(4) . .
C15 N3 C11 C12 -3(3) . .
Fe1 N3 C11 C12 173.6(16) . .
N3 C11 C12 C13 2(4) . .
C11 C12 C13 C14 -2(4) . .
C12 C13 C14 C15 4(4) . .
C11 N3 C15 C16 -178.6(17) . .
Fe1 N3 C15 C16 4(2) . .
C11 N3 C15 C14 5(3) . .
Fe1 N3 C15 C14 -172.5(15) . .
C13 C14 C15 N3 -6(3) . .
C13 C14 C15 C16 178(2) . .
C20 N4 C16 C15 179.5(17) . .
Fe1 N4 C16 C15 -1(2) . .
C20 N4 C16 C17 -5(3) . .
Fe1 N4 C16 C17 174.6(19) . .
N3 C15 C16 N4 -2(2) . .
C14 C15 C16 N4 174.3(19) . .
N3 C15 C16 C17 -177(2) . .
C14 C15 C16 C17 -1(4) . .
N4 C16 C17 C18 6(4) . .
C15 C16 C17 C18 -179(3) . .
C16 C17 C18 C19 -4(5) . .
C17 C18 C19 C20 2(6) . .
C16 N4 C20 C19 2(3) . .
Fe1 N4 C20 C19 -177(2) . .
C18 C19 C20 N4 -1(5) . .
C25 N5 C21 C22 5(3) . .
Fe1 N5 C21 C22 176.1(17) . .
N5 C21 C22 C23 -5(4) . .
C21 C22 C23 C24 4(4) . .
C22 C23 C24 C25 -2(4) . .
C21 N5 C25 C24 -3(3) . .
Fe1 N5 C25 C24 -175.9(18) . .
C21 N5 C25 C26 177.5(18) . .
Fe1 N5 C25 C26 5(2) . .
C23 C24 C25 N5 2(3) . .
C23 C24 C25 C26 -179(2) . .
C30 N6 C26 C27 5(3) . .
Fe1 N6 C26 C27 179(2) . .
C30 N6 C26 C25 -177.9(19) . .
Fe1 N6 C26 C25 -3(2) . .
N5 C25 C26 N6 -1(3) . .
C24 C25 C26 N6 180(2) . .
N5 C25 C26 C27 176(3) . .
C24 C25 C26 C27 -3(4) . .
N6 C26 C27 C28 -8(5) . .
C25 C26 C27 C28 175(3) . .
C26 C27 C28 C29 6(5) . .
C27 C28 C29 C30 -2(5) . .
C26 N6 C30 C29 0(3) . .
Fe1 N6 C30 C29 -174.5(19) . .
C28 C29 C30 N6 -1(4) . .
